data_4068918
loop_
_publ_author_name
'Coles, Martyn P.'
'S\"ozerli, Sebnem E.'
'Smith, J. David'
'Hitchcock, Peter B.'
'Day, Iain J.'

_publ_section_title
;
 An Ether-Free, Internally Coordinated Dialkylcalcium(II) Complex&#x2020;
;
_journal_issue 5
_journal_name_full Organometallics
_journal_page_first 1579
_journal_paper_doi 10.1021/om8011618
_journal_volume 28
_journal_year 2009
_chemical_compound_source 'synthesis as described'
_chemical_formula_moiety 'C32 H72 Ca N6 Si6'
_chemical_formula_sum 'C32 H72 Ca N6 Si6'
_chemical_formula_weight 749.58
_chemical_name_systematic
;
 ?
;
_space_group_IT_number 14
_symmetry_cell_setting monoclinic
_symmetry_Int_Tables_number 14
_symmetry_space_group_name_Hall '-P 2ybc'
_symmetry_space_group_name_H-M 'P 1 21/c 1'
_atom_sites_solution_hydrogens geom
_atom_sites_solution_primary direct
_atom_sites_solution_secondary difmap
_audit_conform_dict_location ftp://ftp.iucr.org/pub/cif_core.dic
_audit_conform_dict_name cif_core.dic
_audit_conform_dict_version 2.2
_audit_creation_date 2007-01-19T16:04:26-00:00
_audit_creation_method 'WinGX routine CIF_UPDATE'
_cell_angle_alpha 90
_cell_angle_beta 109.414(1)
_cell_angle_gamma 90
_cell_formula_units_Z 8
_cell_length_a 22.5814(4)
_cell_length_b 19.9824(2)
_cell_length_c 20.5016(3)
_cell_measurement_reflns_used 67737
_cell_measurement_temperature 173(2)
_cell_measurement_theta_max 26.022
_cell_measurement_theta_min 3.395
_cell_measurement_wavelength 0.71073
_cell_volume 8725.0(2)
_computing_cell_refinement 'HKL Scalepack (Otwinowski & Minor 1997)'
_computing_data_collection 'Collect (Nonius BV, 1997-2000)'
_computing_data_reduction 'HKL Denzo and Scalepack (Otwinowski & Minor 1997)'
_computing_molecular_graphics 'Ortep-3 for Windows (Farrugia, 1997)'
_computing_publication_material 'WinGX publication routines (Farrugia, 1999)'
_computing_structure_refinement 'SHELXL-97 (Sheldrick, 1997)'
_computing_structure_solution 'SHELXS-97 (Sheldrick, 1997)'
_diffrn_ambient_temperature 173(2)
_diffrn_detector 'CCD plate'
_diffrn_measured_fraction_theta_full 0.995
_diffrn_measured_fraction_theta_max 0.995
_diffrn_measurement_device '95mm CCD camera on \k-goniostat'
_diffrn_measurement_device_type KappaCCD
_diffrn_measurement_method 'CCD rotation images, thick slices'
_diffrn_orient_matrix_type 'by Nonius Collect from scalepack cell'
_diffrn_orient_matrix_UB_11 0.438955E-1
_diffrn_orient_matrix_UB_12 -0.209792E-1
_diffrn_orient_matrix_UB_13 -0.10253E-2
_diffrn_orient_matrix_UB_21 -0.252234E-1
_diffrn_orient_matrix_UB_22 -0.192765E-1
_diffrn_orient_matrix_UB_23 -0.423052E-1
_diffrn_orient_matrix_UB_31 0.105651E-1
_diffrn_orient_matrix_UB_32 0.411424E-1
_diffrn_orient_matrix_UB_33 -0.203442E-1
_diffrn_radiation_monochromator graphite
_diffrn_radiation_probe x-ray
_diffrn_radiation_type MoK\a
_diffrn_radiation_wavelength 0.71073
_diffrn_reflns_av_R_equivalents 0.0672
_diffrn_reflns_av_unetI/netI 0.0454
_diffrn_reflns_limit_h_max 27
_diffrn_reflns_limit_h_min -27
_diffrn_reflns_limit_k_max 24
_diffrn_reflns_limit_k_min -18
_diffrn_reflns_limit_l_max 25
_diffrn_reflns_limit_l_min -24
_diffrn_reflns_number 96220
_diffrn_reflns_theta_full 26.02
_diffrn_reflns_theta_max 26.02
_diffrn_reflns_theta_min 3.44
_diffrn_source 'Enraf Nonius FR590'
_exptl_absorpt_coefficient_mu 0.337
_exptl_absorpt_correction_T_max 0.9635
_exptl_absorpt_correction_T_min 0.8645
_exptl_absorpt_correction_type multi-scan
_exptl_absorpt_process_details
;
        [c.f. r.h. blessing, acta cryst. (1995), a51, 33-38]
;
_exptl_crystal_colour colourless
_exptl_crystal_density_diffrn 1.141
_exptl_crystal_density_method 'not measured'
_exptl_crystal_description prism
_exptl_crystal_F_000 3280
_exptl_crystal_size_max 0.4
_exptl_crystal_size_mid 0.3
_exptl_crystal_size_min 0.15
_refine_diff_density_max 0.418
_refine_diff_density_min -0.36
_refine_diff_density_rms 0.052
_refine_ls_extinction_method none
_refine_ls_goodness_of_fit_ref 1.017
_refine_ls_hydrogen_treatment constr
_refine_ls_matrix_type full
_refine_ls_number_parameters 811
_refine_ls_number_reflns 17113
_refine_ls_number_restraints 0
_refine_ls_restrained_S_all 1.017
_refine_ls_R_factor_all 0.0741
_refine_ls_R_factor_gt 0.0444
_refine_ls_shift/su_max 0.001
_refine_ls_shift/su_mean 0
_refine_ls_structure_factor_coef Fsqd
_refine_ls_weighting_details 'calc w=1/[\s^2^(Fo^2^)+(0.0526P)^2^+5.5669P] where P=(Fo^2^+2Fc^2^)/3'
_refine_ls_weighting_scheme calc
_refine_ls_wR_factor_gt 0.1059
_refine_ls_wR_factor_ref 0.1218
_reflns_number_gt 12222
_reflns_number_total 17113
_reflns_threshold_expression >2sigma(I)
_cod_data_source_file om8011618_si_002.cif
_cod_data_source_block jan507
_cod_database_code 4068918

loop_
_symmetry_equiv_pos_as_xyz
'x, y, z'
'-x, y+1/2, -z+1/2'
'-x, -y, -z'
'x, -y-1/2, z-1/2'

loop_
_atom_site_label
_atom_site_type_symbol
_atom_site_fract_x
_atom_site_fract_y
_atom_site_fract_z
_atom_site_U_iso_or_equiv
_atom_site_adp_type
_atom_site_occupancy
_atom_site_symmetry_multiplicity
_atom_site_calc_flag
_atom_site_refinement_flags
_atom_site_disorder_assembly
_atom_site_disorder_group
Ca Ca -0.00449(2) 0.75390(2) 0.23939(2) 0.02376(11) Uani 1 1 d . . .
Si1 Si 0.13440(3) 0.71036(3) 0.36855(3) 0.03026(15) Uani 1 1 d . . .
Si2 Si 0.17013(3) 0.82108(4) 0.28568(4) 0.03785(17) Uani 1 1 d . . .
Si3 Si 0.08708(3) 0.85205(3) 0.37381(4) 0.03250(16) Uani 1 1 d . . .
Si4 Si -0.12964(3) 0.76201(3) 0.08331(3) 0.02913(15) Uani 1 1 d . . .
Si5 Si -0.17992(3) 0.77370(4) 0.20377(4) 0.03615(17) Uani 1 1 d . . .
Si6 Si -0.11116(4) 0.89136(3) 0.16508(4) 0.04176(19) Uani 1 1 d . . .
N1 N 0.08147(10) 0.68435(10) 0.41355(10) 0.0338(5) Uani 1 1 d . . .
N2 N -0.00063(9) 0.66187(9) 0.31317(10) 0.0304(4) Uani 1 1 d . . .
N3 N 0.00991(10) 0.59846(10) 0.41340(11) 0.0363(5) Uani 1 1 d . . .
N4 N -0.10931(9) 0.67416(9) 0.08701(10) 0.0291(4) Uani 1 1 d . . .
N5 N -0.00370(9) 0.69395(9) 0.13925(10) 0.0289(4) Uani 1 1 d . . .
N6 N -0.03696(10) 0.60591(10) 0.05844(11) 0.0369(5) Uani 1 1 d . . .
C1 C 0.02879(11) 0.64814(11) 0.37890(12) 0.0307(5) Uani 1 1 d . . .
C2 C 0.10223(15) 0.67893(14) 0.48936(13) 0.0475(7) Uani 1 1 d . . .
H2A H 0.0705 0.6991 0.507 0.057 Uiso 1 1 calc R . .
H2B H 0.1423 0.7033 0.51 0.057 Uiso 1 1 calc R . .
C3 C 0.11097(15) 0.60555(14) 0.50911(14) 0.0503(7) Uani 1 1 d . . .
H3A H 0.1406 0.5845 0.4889 0.06 Uiso 1 1 calc R . .
H3B H 0.1281 0.6007 0.56 0.06 Uiso 1 1 calc R . .
C4 C 0.04754(14) 0.57253(14) 0.48134(13) 0.0460(7) Uani 1 1 d . . .
H4A H 0.0533 0.5237 0.4778 0.055 Uiso 1 1 calc R . .
H4B H 0.0245 0.5797 0.5143 0.055 Uiso 1 1 calc R . .
C5 C -0.05194(12) 0.56712(13) 0.38644(14) 0.0408(6) Uani 1 1 d . . .
H5A H -0.0747 0.5743 0.4196 0.049 Uiso 1 1 calc R . .
H5B H -0.0466 0.5183 0.3824 0.049 Uiso 1 1 calc R . .
C6 C -0.09072(12) 0.59464(13) 0.31663(14) 0.0432(7) Uani 1 1 d . . .
H6A H -0.1132 0.6355 0.3225 0.052 Uiso 1 1 calc R . .
H6B H -0.1222 0.5611 0.291 0.052 Uiso 1 1 calc R . .
C7 C -0.04652(12) 0.61099(12) 0.27679(13) 0.0387(6) Uani 1 1 d . . .
H7A H -0.0242 0.5699 0.2712 0.046 Uiso 1 1 calc R . .
H7B H -0.0711 0.6276 0.2301 0.046 Uiso 1 1 calc R . .
C8 C 0.11042(10) 0.78878(11) 0.32132(11) 0.0268(5) Uani 1 1 d . . .
C9 C 0.13989(13) 0.63387(12) 0.31729(14) 0.0430(7) Uani 1 1 d . . .
H9A H 0.1532 0.5955 0.3485 0.064 Uiso 1 1 calc R . .
H9B H 0.1706 0.6417 0.2938 0.064 Uiso 1 1 calc R . .
H9C H 0.0987 0.6246 0.2829 0.064 Uiso 1 1 calc R . .
C10 C 0.21390(13) 0.71238(15) 0.43776(15) 0.0501(7) Uani 1 1 d . . .
H10A H 0.2229 0.6685 0.4603 0.075 Uiso 1 1 calc R . .
H10B H 0.2142 0.7465 0.4722 0.075 Uiso 1 1 calc R . .
H10C H 0.246 0.7231 0.4169 0.075 Uiso 1 1 calc R . .
C11 C 0.21749(13) 0.75599(16) 0.25795(17) 0.0579(8) Uani 1 1 d . . .
H11A H 0.2475 0.7782 0.2399 0.087 Uiso 1 1 calc R . .
H11B H 0.1893 0.7277 0.2218 0.087 Uiso 1 1 calc R . .
H11C H 0.2403 0.7282 0.2977 0.087 Uiso 1 1 calc R . .
C12 C 0.23335(13) 0.87385(16) 0.34810(16) 0.0541(8) Uani 1 1 d . . .
H12A H 0.263 0.889 0.3255 0.081 Uiso 1 1 calc R . .
H12B H 0.2557 0.8471 0.3889 0.081 Uiso 1 1 calc R . .
H12C H 0.2141 0.9128 0.3622 0.081 Uiso 1 1 calc R . .
C13 C 0.13651(15) 0.87386(17) 0.20582(16) 0.0614(9) Uani 1 1 d . . .
H13A H 0.1705 0.8892 0.1898 0.092 Uiso 1 1 calc R . .
H13B H 0.1149 0.9126 0.2166 0.092 Uiso 1 1 calc R . .
H13C H 0.1066 0.8472 0.1695 0.092 Uiso 1 1 calc R . .
C14 C 0.00671(12) 0.83319(14) 0.37860(15) 0.0449(7) Uani 1 1 d . . .
H14A H -0.0046 0.8674 0.4066 0.067 Uiso 1 1 calc R . .
H14B H 0.0072 0.7892 0.3999 0.067 Uiso 1 1 calc R . .
H14C H -0.0242 0.8331 0.3319 0.067 Uiso 1 1 calc R . .
C15 C 0.08130(16) 0.94072(13) 0.33987(16) 0.0565(8) Uani 1 1 d . . .
H15A H 0.0687 0.9707 0.3708 0.085 Uiso 1 1 calc R . .
H15B H 0.05 0.9426 0.2934 0.085 Uiso 1 1 calc R . .
H15C H 0.1222 0.9548 0.3378 0.085 Uiso 1 1 calc R . .
C16 C 0.13841(13) 0.86125(14) 0.46713(14) 0.0456(7) Uani 1 1 d . . .
H16A H 0.1212 0.8962 0.4892 0.068 Uiso 1 1 calc R . .
H16B H 0.181 0.8736 0.4693 0.068 Uiso 1 1 calc R . .
H16C H 0.1396 0.8187 0.4913 0.068 Uiso 1 1 calc R . .
C17 C -0.04814(11) 0.65786(11) 0.09602(11) 0.0273(5) Uani 1 1 d . . .
C18 C -0.15568(12) 0.62231(13) 0.05317(14) 0.0420(6) Uani 1 1 d . . .
H18A H -0.1986 0.6395 0.0453 0.05 Uiso 1 1 calc R . .
H18B H -0.1493 0.5824 0.0834 0.05 Uiso 1 1 calc R . .
C19 C -0.14834(14) 0.60330(15) -0.01502(15) 0.0508(7) Uani 1 1 d . . .
H19A H -0.1811 0.5707 -0.0398 0.061 Uiso 1 1 calc R . .
H19B H -0.1524 0.6434 -0.0446 0.061 Uiso 1 1 calc R . .
C20 C -0.08449(14) 0.57291(14) 0.00080(14) 0.0468(7) Uani 1 1 d . . .
H20A H -0.0866 0.525 0.0121 0.056 Uiso 1 1 calc R . .
H20B H -0.0717 0.5757 -0.0409 0.056 Uiso 1 1 calc R . .
C21 C 0.02484(13) 0.57682(15) 0.07210(16) 0.0513(7) Uani 1 1 d . . .
H21A H 0.0385 0.5838 0.0314 0.062 Uiso 1 1 calc R . .
H21B H 0.0226 0.528 0.0792 0.062 Uiso 1 1 calc R . .
C22 C 0.07194(14) 0.60696(16) 0.13430(17) 0.0590(9) Uani 1 1 d . . .
H22A H 0.1148 0.5994 0.1329 0.071 Uiso 1 1 calc R . .
H22B H 0.0689 0.5858 0.1767 0.071 Uiso 1 1 calc R . .
C23 C 0.05908(12) 0.68228(14) 0.13514(15) 0.0471(7) Uani 1 1 d . . .
H23A H 0.091 0.7032 0.1754 0.057 Uiso 1 1 calc R . .
H23B H 0.0621 0.7032 0.0926 0.057 Uiso 1 1 calc R . .
C24 C -0.11836(10) 0.79977(11) 0.16783(12) 0.0270(5) Uani 1 1 d . . .
C25 C -0.08382(14) 0.79988(13) 0.03026(14) 0.0456(7) Uani 1 1 d . . .
H25A H -0.0935 0.7757 -0.0137 0.068 Uiso 1 1 calc R . .
H25B H -0.0388 0.7964 0.0559 0.068 Uiso 1 1 calc R . .
H25C H -0.0954 0.8471 0.0211 0.068 Uiso 1 1 calc R . .
C26 C -0.21280(13) 0.76383(15) 0.02115(14) 0.0477(7) Uani 1 1 d . . .
H26A H -0.2143 0.7426 -0.0225 0.072 Uiso 1 1 calc R . .
H26B H -0.227 0.8103 0.0124 0.072 Uiso 1 1 calc R . .
H26C H -0.2403 0.7395 0.0413 0.072 Uiso 1 1 calc R . .
C27 C -0.20611(12) 0.68405(14) 0.18412(14) 0.0449(7) Uani 1 1 d . . .
H27A H -0.2386 0.6738 0.2046 0.067 Uiso 1 1 calc R . .
H27B H -0.1702 0.6541 0.2036 0.067 Uiso 1 1 calc R . .
H27C H -0.2232 0.6777 0.1339 0.067 Uiso 1 1 calc R . .
C28 C -0.25623(13) 0.82186(18) 0.17079(18) 0.0643(9) Uani 1 1 d . . .
H28A H -0.2857 0.8045 0.1925 0.097 Uiso 1 1 calc R . .
H28B H -0.2743 0.8167 0.1205 0.097 Uiso 1 1 calc R . .
H28C H -0.2482 0.8694 0.1823 0.097 Uiso 1 1 calc R . .
C29 C -0.15577(13) 0.78141(15) 0.30087(14) 0.0480(7) Uani 1 1 d . . .
H29A H -0.1904 0.7667 0.3163 0.072 Uiso 1 1 calc R . .
H29B H -0.1456 0.8282 0.3143 0.072 Uiso 1 1 calc R . .
H29C H -0.1188 0.7534 0.3224 0.072 Uiso 1 1 calc R . .
C30 C -0.11779(16) 0.93745(14) 0.24281(16) 0.0606(9) Uani 1 1 d . . .
H30A H -0.1135 0.9856 0.2368 0.091 Uiso 1 1 calc R . .
H30B H -0.0845 0.9223 0.2845 0.091 Uiso 1 1 calc R . .
H30C H -0.1588 0.9283 0.2474 0.091 Uiso 1 1 calc R . .
C31 C -0.03247(17) 0.91678(16) 0.16009(19) 0.0698(10) Uani 1 1 d . . .
H31A H -0.0301 0.9657 0.1586 0.105 Uiso 1 1 calc R . .
H31B H -0.0273 0.8979 0.1182 0.105 Uiso 1 1 calc R . .
H31C H 0.0009 0.9 0.2009 0.105 Uiso 1 1 calc R . .
C32 C -0.17035(18) 0.93577(15) 0.08975(17) 0.0749(11) Uani 1 1 d . . .
H32A H -0.1621 0.984 0.0935 0.112 Uiso 1 1 calc R . .
H32B H -0.2128 0.9271 0.0905 0.112 Uiso 1 1 calc R . .
H32C H -0.1667 0.9191 0.0463 0.112 Uiso 1 1 calc R . .
Ca1B Ca 0.49820(2) 0.50443(2) 0.24340(2) 0.02226(11) Uani 1 1 d . A 1
Si1B Si 0.63671(3) 0.46587(3) 0.37989(3) 0.02990(15) Uani 1 1 d . A 1
Si2B Si 0.66829(3) 0.57582(3) 0.29103(4) 0.03273(16) Uani 1 1 d . A 1
Si3B Si 0.58052(3) 0.60440(3) 0.37518(3) 0.02960(15) Uani 1 1 d . A 1
Si4B Si 0.37985(3) 0.50809(3) 0.08304(3) 0.03460(17) Uani 1 1 d . A 1
Si5B Si 0.32081(3) 0.50905(3) 0.19823(4) 0.03634(17) Uani 1 1 d . A 1
Si6B Si 0.38223(3) 0.63517(3) 0.16449(4) 0.03987(18) Uani 1 1 d . A 1
N1B N 0.58018(10) 0.43723(10) 0.41893(10) 0.0333(5) Uani 1 1 d . A 1
N2B N 0.50487(9) 0.40997(9) 0.31427(9) 0.0264(4) Uani 1 1 d . A 1
N3B N 0.51298(10) 0.34565(10) 0.41299(10) 0.0337(5) Uani 1 1 d . A 1
N4B N 0.40265(10) 0.42124(9) 0.08477(10) 0.0331(5) Uani 1 1 d . A 1
N5B N 0.50627(9) 0.44147(9) 0.14868(10) 0.0289(4) Uani 1 1 d . A 1
N6B N 0.48091(10) 0.35178(10) 0.06948(10) 0.0370(5) Uani 1 1 d . A 1
C1B C 0.53135(11) 0.39745(11) 0.38061(12) 0.0277(5) Uani 1 1 d . A 1
C2B C 0.59523(14) 0.43205(13) 0.49441(13) 0.0445(7) Uani 1 1 d . A 1
H2B1 H 0.5596 0.4487 0.5077 0.053 Uiso 1 1 calc R A 1
H2B2 H 0.6326 0.4596 0.5183 0.053 Uiso 1 1 calc R A 1
C3B C 0.60812(14) 0.35921(14) 0.51552(14) 0.0503(7) Uani 1 1 d . A 1
H3B1 H 0.6428 0.3419 0.5008 0.06 Uiso 1 1 calc R A 1
H3B2 H 0.6205 0.3549 0.5664 0.06 Uiso 1 1 calc R A 1
C4B C 0.54914(14) 0.32005(13) 0.48127(13) 0.0442(7) Uani 1 1 d . A 1
H4B1 H 0.5604 0.2728 0.4768 0.053 Uiso 1 1 calc R A 1
H4B2 H 0.5226 0.3211 0.5111 0.053 Uiso 1 1 calc R A 1
C5B C 0.45395(12) 0.30966(12) 0.38126(13) 0.0350(6) Uani 1 1 d . A 1
H5B1 H 0.4277 0.314 0.4113 0.042 Uiso 1 1 calc R A 1
H5B2 H 0.4632 0.2615 0.3783 0.042 Uiso 1 1 calc R A 1
C6B C 0.41747(11) 0.33497(12) 0.31002(13) 0.0355(6) Uani 1 1 d . A 1
H6B1 H 0.3908 0.3733 0.3133 0.043 Uiso 1 1 calc R A 1
H6B2 H 0.3899 0.2991 0.2828 0.043 Uiso 1 1 calc R A 1
C7B C 0.46358(11) 0.35653(11) 0.27496(12) 0.0311(5) Uani 1 1 d . A 1
H7B1 H 0.4893 0.3177 0.2709 0.037 Uiso 1 1 calc R A 1
H7B2 H 0.4403 0.3727 0.2277 0.037 Uiso 1 1 calc R A 1
C8B C 0.61064(10) 0.54186(11) 0.32823(11) 0.0258(5) Uani 1 1 d . A 1
C9B C 0.65305(13) 0.38793(13) 0.33718(15) 0.0430(6) Uani 1 1 d . A 1
H9B1 H 0.6664 0.352 0.3715 0.064 Uiso 1 1 calc R A 1
H9B2 H 0.6864 0.397 0.3176 0.064 Uiso 1 1 calc R A 1
H9B3 H 0.6148 0.3742 0.3002 0.064 Uiso 1 1 calc R A 1
C10B C 0.71173(13) 0.47604(15) 0.45441(15) 0.0506(7) Uani 1 1 d . A 1
H10D H 0.7227 0.4335 0.4794 0.076 Uiso 1 1 calc R A 1
H10E H 0.7062 0.5106 0.4858 0.076 Uiso 1 1 calc R A 1
H10F H 0.7455 0.4893 0.437 0.076 Uiso 1 1 calc R A 1
C11B C 0.72248(13) 0.51308(15) 0.27161(17) 0.0541(8) Uani 1 1 d . A 1
H11D H 0.751 0.5362 0.252 0.081 Uiso 1 1 calc R A 1
H11E H 0.6976 0.4801 0.2383 0.081 Uiso 1 1 calc R A 1
H11F H 0.747 0.4903 0.3144 0.081 Uiso 1 1 calc R A 1
C12B C 0.72592(14) 0.63724(15) 0.34827(16) 0.0542(8) Uani 1 1 d . A 1
H12D H 0.7547 0.6528 0.3248 0.081 Uiso 1 1 calc R A 1
H12E H 0.7499 0.6153 0.3918 0.081 Uiso 1 1 calc R A 1
H12F H 0.7031 0.6755 0.358 0.081 Uiso 1 1 calc R A 1
C13B C 0.62964(14) 0.61911(16) 0.20537(14) 0.0522(8) Uani 1 1 d . A 1
H13D H 0.662 0.6362 0.1876 0.078 Uiso 1 1 calc R A 1
H13E H 0.604 0.6564 0.2118 0.078 Uiso 1 1 calc R A 1
H13F H 0.6029 0.5872 0.1723 0.078 Uiso 1 1 calc R A 1
C14B C 0.49762(12) 0.58295(13) 0.37015(14) 0.0415(6) Uani 1 1 d . A 1
H14D H 0.4822 0.6167 0.3953 0.062 Uiso 1 1 calc R A 1
H14E H 0.4972 0.5389 0.3909 0.062 Uiso 1 1 calc R A 1
H14F H 0.4705 0.5822 0.3216 0.062 Uiso 1 1 calc R A 1
C15B C 0.57587(15) 0.69300(13) 0.34159(15) 0.0506(7) Uani 1 1 d . A 1
H15D H 0.5593 0.7224 0.3697 0.076 Uiso 1 1 calc R A 1
H15E H 0.548 0.6944 0.2934 0.076 Uiso 1 1 calc R A 1
H15F H 0.6179 0.7081 0.3443 0.076 Uiso 1 1 calc R A 1
C16B C 0.62263(14) 0.61573(14) 0.47077(13) 0.0487(7) Uani 1 1 d . A 1
H16D H 0.6014 0.6504 0.4886 0.073 Uiso 1 1 calc R A 1
H16E H 0.6662 0.6292 0.4785 0.073 Uiso 1 1 calc R A 1
H16F H 0.6222 0.5735 0.4948 0.073 Uiso 1 1 calc R A 1
C17B C 0.46483(12) 0.40534(11) 0.10202(11) 0.0291(5) Uani 1 1 d . A 1
C18B C 0.35866(13) 0.36901(13) 0.04664(14) 0.0452(7) Uani 1 1 d . A 1
H18C H 0.315 0.3858 0.0332 0.054 Uiso 1 1 calc R A 1
H18D H 0.3622 0.3291 0.0763 0.054 Uiso 1 1 calc R A 1
C19B C 0.37470(15) 0.35054(15) -0.01757(14) 0.0550(8) Uani 1 1 d . A 1
H19C H 0.3441 0.3175 -0.0456 0.066 Uiso 1 1 calc R A 1
H19D H 0.3731 0.3908 -0.0462 0.066 Uiso 1 1 calc R A 1
C20B C 0.43949(15) 0.32137(14) 0.00559(14) 0.0499(8) Uani 1 1 d . A 1
H20C H 0.4367 0.2727 0.0129 0.06 Uiso 1 1 calc R A 1
H20D H 0.4581 0.3276 -0.0315 0.06 Uiso 1 1 calc R A 1
C21B C 0.54362(13) 0.32242(13) 0.09288(14) 0.0423(7) Uani 1 1 d . A 1
H21C H 0.5642 0.3307 0.0579 0.051 Uiso 1 1 calc R A 1
H21D H 0.5402 0.2734 0.0977 0.051 Uiso 1 1 calc R A 1
C22B C 0.58316(13) 0.35170(13) 0.16118(14) 0.0424(6) Uani 1 1 d . A 1
H22C H 0.6281 0.342 0.1697 0.051 Uiso 1 1 calc R A 1
H22D H 0.5712 0.3319 0.1992 0.051 Uiso 1 1 calc R A 1
C23B C 0.57224(12) 0.42655(12) 0.15819(14) 0.0375(6) Uani 1 1 d . A 1
H23C H 0.5995 0.4474 0.2016 0.045 Uiso 1 1 calc R A 1
H23D H 0.5835 0.4458 0.1194 0.045 Uiso 1 1 calc R A 1
C24B C 0.38233(11) 0.54301(11) 0.16636(12) 0.0293(5) Uani 1 1 d . A 1
C25B C 0.43200(16) 0.55050(14) 0.04037(15) 0.0537(8) Uani 1 1 d . A 1
H25D H 0.4274 0.5283 -0.0037 0.081 Uiso 1 1 calc R A 1
H25E H 0.4758 0.5476 0.0707 0.081 Uiso 1 1 calc R A 1
H25F H 0.4198 0.5976 0.0319 0.081 Uiso 1 1 calc R A 1
C26B C 0.30063(15) 0.50970(15) 0.01320(15) 0.0592(9) Uani 1 1 d . A 1
H26D H 0.304 0.49 -0.0292 0.089 Uiso 1 1 calc R A 1
H26E H 0.2861 0.5561 0.0042 0.089 Uiso 1 1 calc R A 1
H26F H 0.2706 0.4839 0.0282 0.089 Uiso 1 1 calc R A 1
C27B C 0.30075(12) 0.41862(13) 0.17442(14) 0.0422(6) Uani 1 1 d . A 1
H27D H 0.268 0.404 0.1928 0.063 Uiso 1 1 calc R A 1
H27E H 0.3383 0.3909 0.1941 0.063 Uiso 1 1 calc R A 1
H27F H 0.2855 0.414 0.124 0.063 Uiso 1 1 calc R A 1
C28B C 0.24167(13) 0.55207(16) 0.16362(19) 0.0638(9) Uani 1 1 d . A 1
H28D H 0.2122 0.5307 0.1831 0.096 Uiso 1 1 calc R A 1
H28E H 0.2256 0.5483 0.1131 0.096 Uiso 1 1 calc R A 1
H28F H 0.2463 0.5994 0.1768 0.096 Uiso 1 1 calc R A 1
C29B C 0.34134(14) 0.51302(14) 0.29499(15) 0.0487(7) Uani 1 1 d . A 1
H29D H 0.3069 0.4942 0.3081 0.073 Uiso 1 1 calc R A 1
H29E H 0.3481 0.5597 0.3102 0.073 Uiso 1 1 calc R A 1
H29F H 0.3797 0.4872 0.317 0.073 Uiso 1 1 calc R A 1
C30B C 0.36760(15) 0.67744(14) 0.23987(17) 0.0573(8) Uani 1 1 d . A 1
H30D H 0.3684 0.7261 0.2343 0.086 Uiso 1 1 calc R A 1
H30E H 0.4003 0.6643 0.2829 0.086 Uiso 1 1 calc R A 1
H30F H 0.3265 0.6639 0.2416 0.086 Uiso 1 1 calc R A 1
C31B C 0.46001(16) 0.66970(16) 0.16560(19) 0.0687(10) Uani 1 1 d . A 1
H31D H 0.4581 0.7187 0.1644 0.103 Uiso 1 1 calc R A 1
H31E H 0.4695 0.6533 0.1251 0.103 Uiso 1 1 calc R A 1
H31F H 0.493 0.6551 0.2079 0.103 Uiso 1 1 calc R A 1
C32B C 0.32380(18) 0.67684(15) 0.08643(19) 0.0787(12) Uani 1 1 d . A 1
H32D H 0.3283 0.7255 0.0911 0.118 Uiso 1 1 calc R A 1
H32E H 0.2811 0.664 0.0834 0.118 Uiso 1 1 calc R A 1
H32F H 0.3318 0.6625 0.0444 0.118 Uiso 1 1 calc R A 1

loop_
_atom_site_aniso_label
_atom_site_aniso_U_11
_atom_site_aniso_U_22
_atom_site_aniso_U_33
_atom_site_aniso_U_23
_atom_site_aniso_U_13
_atom_site_aniso_U_12
Ca 0.0218(2) 0.0204(2) 0.0272(2) 0.00203(18) 0.00560(18) 0.00046(17)
Si1 0.0265(3) 0.0286(3) 0.0318(4) -0.0004(3) 0.0044(3) 0.0030(3)
Si2 0.0291(4) 0.0451(4) 0.0390(4) -0.0015(3) 0.0109(3) -0.0096(3)
Si3 0.0299(4) 0.0279(4) 0.0356(4) -0.0068(3) 0.0053(3) -0.0006(3)
Si4 0.0264(3) 0.0296(3) 0.0281(3) 0.0049(3) 0.0047(3) 0.0029(3)
Si5 0.0234(4) 0.0473(4) 0.0382(4) -0.0005(3) 0.0108(3) 0.0035(3)
Si6 0.0500(5) 0.0233(4) 0.0428(4) 0.0050(3) 0.0033(4) 0.0063(3)
N1 0.0391(12) 0.0338(11) 0.0255(11) 0.0028(9) 0.0067(9) -0.0008(9)
N2 0.0344(11) 0.0250(10) 0.0308(11) 0.0041(8) 0.0097(9) -0.0020(8)
N3 0.0450(13) 0.0317(11) 0.0344(12) 0.0107(9) 0.0161(10) 0.0025(9)
N4 0.0254(10) 0.0270(10) 0.0326(11) -0.0025(8) 0.0067(8) -0.0018(8)
N5 0.0239(10) 0.0316(11) 0.0307(11) 0.0000(8) 0.0084(8) 0.0022(8)
N6 0.0385(12) 0.0356(12) 0.0400(12) -0.0081(9) 0.0175(10) 0.0028(9)
C1 0.0362(14) 0.0249(12) 0.0334(14) 0.0025(10) 0.0147(11) 0.0035(10)
C2 0.0623(19) 0.0524(17) 0.0243(14) 0.0000(12) 0.0096(13) -0.0011(14)
C3 0.064(2) 0.0536(18) 0.0299(15) 0.0122(13) 0.0106(14) 0.0064(15)
C4 0.0633(19) 0.0438(16) 0.0331(15) 0.0153(12) 0.0189(14) 0.0050(14)
C5 0.0459(16) 0.0339(14) 0.0511(17) 0.0086(12) 0.0272(14) -0.0002(12)
C6 0.0354(15) 0.0388(15) 0.0563(18) 0.0088(13) 0.0165(13) -0.0070(11)
C7 0.0387(15) 0.0341(14) 0.0397(15) 0.0045(11) 0.0080(12) -0.0086(11)
C8 0.0241(12) 0.0274(12) 0.0272(12) -0.0021(9) 0.0062(10) -0.0014(9)
C9 0.0465(16) 0.0333(14) 0.0506(17) -0.0038(12) 0.0181(14) 0.0072(12)
C10 0.0363(16) 0.0508(17) 0.0501(18) 0.0025(14) -0.0032(13) 0.0064(13)
C11 0.0330(16) 0.084(2) 0.063(2) -0.0155(17) 0.0233(15) -0.0075(15)
C12 0.0395(16) 0.0625(19) 0.0596(19) -0.0064(15) 0.0155(14) -0.0212(14)
C13 0.056(2) 0.078(2) 0.0509(19) 0.0137(16) 0.0181(16) -0.0193(17)
C14 0.0351(15) 0.0457(16) 0.0543(18) -0.0134(13) 0.0155(13) 0.0057(12)
C15 0.077(2) 0.0284(15) 0.057(2) -0.0070(13) 0.0139(17) 0.0008(14)
C16 0.0392(16) 0.0493(17) 0.0417(16) -0.0141(13) 0.0045(13) 0.0002(12)
C17 0.0321(13) 0.0267(12) 0.0255(12) 0.0032(9) 0.0129(10) 0.0022(10)
C18 0.0348(15) 0.0380(15) 0.0525(17) -0.0087(12) 0.0137(13) -0.0098(11)
C19 0.0488(18) 0.0520(18) 0.0448(17) -0.0166(14) 0.0064(14) -0.0123(14)
C20 0.0614(19) 0.0426(16) 0.0401(16) -0.0145(12) 0.0217(14) -0.0128(14)
C21 0.0497(18) 0.0517(18) 0.0586(19) -0.0078(14) 0.0261(15) 0.0120(14)
C22 0.0405(17) 0.063(2) 0.070(2) -0.0130(16) 0.0123(15) 0.0222(15)
C23 0.0285(14) 0.0608(19) 0.0525(18) -0.0067(14) 0.0141(13) 0.0017(12)
C24 0.0228(12) 0.0242(12) 0.0317(13) 0.0031(9) 0.0060(10) 0.0057(9)
C25 0.0575(18) 0.0408(15) 0.0420(16) 0.0126(12) 0.0214(14) 0.0021(13)
C26 0.0371(16) 0.0554(18) 0.0408(16) 0.0016(13) -0.0002(12) 0.0094(13)
C27 0.0324(15) 0.0594(18) 0.0416(16) 0.0032(13) 0.0104(12) -0.0123(13)
C28 0.0337(17) 0.091(3) 0.068(2) -0.0068(19) 0.0160(15) 0.0182(16)
C29 0.0443(17) 0.0593(18) 0.0455(17) -0.0040(14) 0.0218(14) -0.0066(14)
C30 0.080(2) 0.0296(15) 0.064(2) -0.0055(14) 0.0125(18) 0.0161(14)
C31 0.087(3) 0.0508(19) 0.073(2) -0.0031(17) 0.030(2) -0.0340(18)
C32 0.101(3) 0.0343(17) 0.063(2) 0.0104(15) -0.008(2) 0.0220(17)
Ca1B 0.0238(2) 0.0194(2) 0.0231(2) -0.00001(17) 0.00712(18) -0.00091(17)
Si1B 0.0252(3) 0.0297(3) 0.0313(4) -0.0005(3) 0.0048(3) 0.0006(3)
Si2B 0.0284(4) 0.0383(4) 0.0346(4) -0.0078(3) 0.0146(3) -0.0109(3)
Si3B 0.0327(4) 0.0283(3) 0.0287(4) -0.0075(3) 0.0114(3) -0.0028(3)
Si4B 0.0388(4) 0.0290(4) 0.0279(4) 0.0072(3) 0.0003(3) -0.0023(3)
Si5B 0.0241(4) 0.0346(4) 0.0483(4) 0.0057(3) 0.0093(3) 0.0002(3)
Si6B 0.0383(4) 0.0239(4) 0.0492(5) 0.0061(3) 0.0035(3) 0.0014(3)
N1B 0.0402(12) 0.0345(11) 0.0226(10) 0.0020(8) 0.0068(9) -0.0034(9)
N2B 0.0286(10) 0.0254(10) 0.0256(10) 0.0030(8) 0.0095(8) -0.0030(8)
N3B 0.0409(12) 0.0312(11) 0.0301(11) 0.0096(9) 0.0135(9) -0.0008(9)
N4B 0.0383(12) 0.0287(11) 0.0265(11) -0.0024(8) 0.0032(9) -0.0067(9)
N5B 0.0350(11) 0.0262(10) 0.0261(10) -0.0038(8) 0.0112(9) -0.0051(8)
N6B 0.0512(14) 0.0315(11) 0.0304(11) -0.0109(9) 0.0162(10) -0.0093(10)
C1B 0.0304(13) 0.0257(12) 0.0293(13) 0.0026(10) 0.0131(10) 0.0019(9)
C2B 0.0575(18) 0.0470(16) 0.0250(13) 0.0018(11) 0.0083(12) -0.0058(13)
C3B 0.0597(19) 0.0581(18) 0.0276(14) 0.0164(13) 0.0071(13) 0.0021(15)
C4B 0.065(2) 0.0353(14) 0.0318(14) 0.0102(11) 0.0163(14) 0.0023(13)
C5B 0.0407(15) 0.0289(13) 0.0432(15) 0.0046(11) 0.0246(12) -0.0014(11)
C6B 0.0338(14) 0.0307(13) 0.0445(15) 0.0049(11) 0.0166(12) -0.0052(10)
C7B 0.0335(13) 0.0284(13) 0.0306(13) 0.0022(10) 0.0093(11) -0.0052(10)
C8B 0.0254(12) 0.0248(12) 0.0278(12) -0.0045(9) 0.0099(10) -0.0038(9)
C9B 0.0413(16) 0.0354(15) 0.0525(17) -0.0002(12) 0.0160(13) 0.0077(12)
C10B 0.0325(15) 0.0535(18) 0.0514(18) 0.0017(14) -0.0052(13) 0.0000(13)
C11B 0.0355(16) 0.064(2) 0.073(2) -0.0195(16) 0.0317(15) -0.0107(14)
C12B 0.0473(18) 0.064(2) 0.0554(19) -0.0174(15) 0.0227(15) -0.0292(15)
C13B 0.0505(18) 0.071(2) 0.0413(16) 0.0070(14) 0.0236(14) -0.0149(15)
C14B 0.0389(15) 0.0430(15) 0.0481(16) -0.0124(12) 0.0220(13) 0.0016(12)
C15B 0.073(2) 0.0295(14) 0.0551(18) -0.0095(13) 0.0283(16) 0.0007(13)
C16B 0.0582(19) 0.0503(17) 0.0350(15) -0.0150(13) 0.0120(13) 0.0021(14)
C17B 0.0416(14) 0.0235(12) 0.0232(12) 0.0017(9) 0.0122(11) -0.0059(10)
C18B 0.0466(17) 0.0376(15) 0.0417(16) -0.0072(12) 0.0019(13) -0.0127(12)
C19B 0.069(2) 0.0521(18) 0.0329(16) -0.0137(13) 0.0021(14) -0.0168(15)
C20B 0.074(2) 0.0418(16) 0.0332(15) -0.0134(12) 0.0169(15) -0.0178(15)
C21B 0.0545(18) 0.0328(14) 0.0498(17) -0.0090(12) 0.0310(14) -0.0047(12)
C22B 0.0380(15) 0.0402(15) 0.0512(17) -0.0109(13) 0.0178(13) 0.0025(12)
C23B 0.0387(15) 0.0381(14) 0.0409(15) -0.0105(11) 0.0200(12) -0.0091(11)
C24B 0.0273(13) 0.0216(11) 0.0350(13) 0.0052(10) 0.0051(10) 0.0008(9)
C25B 0.083(2) 0.0413(16) 0.0405(16) 0.0154(13) 0.0259(16) -0.0016(15)
C26B 0.058(2) 0.0503(18) 0.0469(18) 0.0102(14) -0.0123(15) 0.0044(15)
C27B 0.0337(14) 0.0413(15) 0.0467(16) 0.0076(12) 0.0068(12) -0.0100(11)
C28B 0.0281(16) 0.058(2) 0.101(3) 0.0113(18) 0.0158(16) 0.0078(13)
C29B 0.0476(17) 0.0507(17) 0.0562(18) -0.0023(14) 0.0287(15) -0.0084(13)
C30B 0.0548(19) 0.0316(15) 0.083(2) -0.0058(15) 0.0196(17) 0.0119(13)
C31B 0.076(2) 0.0474(19) 0.089(3) -0.0124(17) 0.036(2) -0.0298(17)
C32B 0.089(3) 0.0346(17) 0.081(3) 0.0161(16) -0.014(2) 0.0098(16)

loop_
_atom_type_symbol
_atom_type_description
_atom_type_scat_dispersion_real
_atom_type_scat_dispersion_imag
_atom_type_scat_source
C C 0.0033 0.0016 'International Tables Vol C Tables 4.2.6.8 and 6.1.1.4'
H H 0 0 'International Tables Vol C Tables 4.2.6.8 and 6.1.1.4'
Ca Ca 0.2262 0.3064 'International Tables Vol C Tables 4.2.6.8 and 6.1.1.4'
N N 0.0061 0.0033 'International Tables Vol C Tables 4.2.6.8 and 6.1.1.4'
Si Si 0.0817 0.0704 'International Tables Vol C Tables 4.2.6.8 and 6.1.1.4'

loop_
_geom_angle_atom_site_label_1
_geom_angle_atom_site_label_2
_geom_angle_atom_site_label_3
_geom_angle
N2 Ca N5 98.69(7)
N2 Ca C24 116.33(7)
N5 Ca C24 88.90(7)
N2 Ca C8 88.80(7)
N5 Ca C8 112.89(7)
C24 Ca C8 144.51(7)
N1 Si1 C8 112.73(10)
N1 Si1 C9 103.20(11)
C8 Si1 C9 117.61(12)
N1 Si1 C10 104.33(12)
C8 Si1 C10 114.93(12)
C9 Si1 C10 102.41(13)
C8 Si2 C13 113.76(12)
C8 Si2 C11 116.04(12)
C13 Si2 C11 103.24(15)
C8 Si2 C12 114.39(12)
C13 Si2 C12 105.76(14)
C11 Si2 C12 102.25(14)
C8 Si3 C16 117.33(11)
C8 Si3 C14 111.04(11)
C16 Si3 C14 104.11(13)
C8 Si3 C15 115.14(12)
C16 Si3 C15 103.04(13)
C14 Si3 C15 104.84(14)
N4 Si4 C24 114.02(10)
N4 Si4 C26 103.22(11)
C24 Si4 C26 115.22(12)
N4 Si4 C25 103.45(11)
C24 Si4 C25 116.71(12)
C26 Si4 C25 102.47(13)
C24 Si5 C29 113.88(12)
C24 Si5 C27 113.92(11)
C29 Si5 C27 105.24(13)
C24 Si5 C28 115.46(13)
C29 Si5 C28 104.19(14)
C27 Si5 C28 102.89(14)
C24 Si6 C31 111.38(13)
C24 Si6 C30 115.24(13)
C31 Si6 C30 104.78(16)
C24 Si6 C32 116.45(13)
C31 Si6 C32 104.61(18)
C30 Si6 C32 103.13(15)
C1 N1 C2 115.2(2)
C1 N1 Si1 119.54(16)
C2 N1 Si1 121.78(18)
C1 N2 C7 113.98(19)
C1 N2 Ca 135.64(16)
C7 N2 Ca 110.15(14)
C1 N3 C5 122.6(2)
C1 N3 C4 124.6(2)
C5 N3 C4 112.8(2)
C17 N4 C18 115.04(19)
C17 N4 Si4 117.80(15)
C18 N4 Si4 122.14(16)
C17 N5 C23 114.3(2)
C17 N5 Ca 129.45(15)
C23 N5 Ca 114.45(15)
C17 N6 C21 122.8(2)
C17 N6 C20 125.1(2)
C21 N6 C20 112.1(2)
N2 C1 N3 122.9(2)
N2 C1 N1 118.4(2)
N3 C1 N1 118.8(2)
N1 C2 C3 108.7(2)
N1 C2 H2A 109.9
C3 C2 H2A 109.9
N1 C2 H2B 109.9
C3 C2 H2B 109.9
H2A C2 H2B 108.3
C4 C3 C2 107.4(2)
C4 C3 H3A 110.2
C2 C3 H3A 110.2
C4 C3 H3B 110.2
C2 C3 H3B 110.2
H3A C3 H3B 108.5
N3 C4 C3 112.5(2)
N3 C4 H4A 109.1
C3 C4 H4A 109.1
N3 C4 H4B 109.1
C3 C4 H4B 109.1
H4A C4 H4B 107.8
N3 C5 C6 112.5(2)
N3 C5 H5A 109.1
C6 C5 H5A 109.1
N3 C5 H5B 109.1
C6 C5 H5B 109.1
H5A C5 H5B 107.8
C5 C6 C7 108.0(2)
C5 C6 H6A 110.1
C7 C6 H6A 110.1
C5 C6 H6B 110.1
C7 C6 H6B 110.1
H6A C6 H6B 108.4
N2 C7 C6 110.8(2)
N2 C7 H7A 109.5
C6 C7 H7A 109.5
N2 C7 H7B 109.5
C6 C7 H7B 109.5
H7A C7 H7B 108.1
Si1 C8 Si3 111.72(12)
Si1 C8 Si2 112.46(12)
Si3 C8 Si2 112.20(12)
Si1 C8 Ca 99.45(9)
Si3 C8 Ca 98.00(9)
Si2 C8 Ca 121.70(10)
Si1 C9 H9A 109.5
Si1 C9 H9B 109.5
H9A C9 H9B 109.5
Si1 C9 H9C 109.5
H9A C9 H9C 109.5
H9B C9 H9C 109.5
Si1 C10 H10A 109.5
Si1 C10 H10B 109.5
H10A C10 H10B 109.5
Si1 C10 H10C 109.5
H10A C10 H10C 109.5
H10B C10 H10C 109.5
Si2 C11 H11A 109.5
Si2 C11 H11B 109.5
H11A C11 H11B 109.5
Si2 C11 H11C 109.5
H11A C11 H11C 109.5
H11B C11 H11C 109.5
Si2 C12 H12A 109.5
Si2 C12 H12B 109.5
H12A C12 H12B 109.5
Si2 C12 H12C 109.5
H12A C12 H12C 109.5
H12B C12 H12C 109.5
Si2 C13 H13A 109.5
Si2 C13 H13B 109.5
H13A C13 H13B 109.5
Si2 C13 H13C 109.5
H13A C13 H13C 109.5
H13B C13 H13C 109.5
Si3 C14 H14A 109.5
Si3 C14 H14B 109.5
H14A C14 H14B 109.5
Si3 C14 H14C 109.5
H14A C14 H14C 109.5
H14B C14 H14C 109.5
Si3 C15 H15A 109.5
Si3 C15 H15B 109.5
H15A C15 H15B 109.5
Si3 C15 H15C 109.5
H15A C15 H15C 109.5
H15B C15 H15C 109.5
Si3 C16 H16A 109.5
Si3 C16 H16B 109.5
H16A C16 H16B 109.5
Si3 C16 H16C 109.5
H16A C16 H16C 109.5
H16B C16 H16C 109.5
N5 C17 N6 123.8(2)
N5 C17 N4 118.1(2)
N6 C17 N4 118.1(2)
N4 C18 C19 109.5(2)
N4 C18 H18A 109.8
C19 C18 H18A 109.8
N4 C18 H18B 109.8
C19 C18 H18B 109.8
H18A C18 H18B 108.2
C20 C19 C18 107.2(2)
C20 C19 H19A 110.3
C18 C19 H19A 110.3
C20 C19 H19B 110.3
C18 C19 H19B 110.3
H19A C19 H19B 108.5
N6 C20 C19 112.8(2)
N6 C20 H20A 109
C19 C20 H20A 109
N6 C20 H20B 109
C19 C20 H20B 109
H20A C20 H20B 107.8
N6 C21 C22 111.8(2)
N6 C21 H21A 109.3
C22 C21 H21A 109.3
N6 C21 H21B 109.3
C22 C21 H21B 109.3
H21A C21 H21B 107.9
C21 C22 C23 108.8(2)
C21 C22 H22A 109.9
C23 C22 H22A 109.9
C21 C22 H22B 109.9
C23 C22 H22B 109.9
H22A C22 H22B 108.3
N5 C23 C22 110.3(2)
N5 C23 H23A 109.6
C22 C23 H23A 109.6
N5 C23 H23B 109.6
C22 C23 H23B 109.6
H23A C23 H23B 108.1
Si4 C24 Si6 111.55(12)
Si4 C24 Si5 111.99(12)
Si6 C24 Si5 112.19(12)
Si4 C24 Ca 100.66(9)
Si6 C24 Ca 106.27(10)
Si5 C24 Ca 113.52(10)
Si4 C25 H25A 109.5
Si4 C25 H25B 109.5
H25A C25 H25B 109.5
Si4 C25 H25C 109.5
H25A C25 H25C 109.5
H25B C25 H25C 109.5
Si4 C26 H26A 109.5
Si4 C26 H26B 109.5
H26A C26 H26B 109.5
Si4 C26 H26C 109.5
H26A C26 H26C 109.5
H26B C26 H26C 109.5
Si5 C27 H27A 109.5
Si5 C27 H27B 109.5
H27A C27 H27B 109.5
Si5 C27 H27C 109.5
H27A C27 H27C 109.5
H27B C27 H27C 109.5
Si5 C28 H28A 109.5
Si5 C28 H28B 109.5
H28A C28 H28B 109.5
Si5 C28 H28C 109.5
H28A C28 H28C 109.5
H28B C28 H28C 109.5
Si5 C29 H29A 109.5
Si5 C29 H29B 109.5
H29A C29 H29B 109.5
Si5 C29 H29C 109.5
H29A C29 H29C 109.5
H29B C29 H29C 109.5
Si6 C30 H30A 109.5
Si6 C30 H30B 109.5
H30A C30 H30B 109.5
Si6 C30 H30C 109.5
H30A C30 H30C 109.5
H30B C30 H30C 109.5
Si6 C31 H31A 109.5
Si6 C31 H31B 109.5
H31A C31 H31B 109.5
Si6 C31 H31C 109.5
H31A C31 H31C 109.5
H31B C31 H31C 109.5
Si6 C32 H32A 109.5
Si6 C32 H32B 109.5
H32A C32 H32B 109.5
Si6 C32 H32C 109.5
H32A C32 H32C 109.5
H32B C32 H32C 109.5
N2B Ca1B N5B 94.21(6)
N2B Ca1B C8B 88.32(7)
N5B Ca1B C8B 111.57(7)
N2B Ca1B C24B 116.32(7)
N5B Ca1B C24B 89.75(7)
C8B Ca1B C24B 146.69(7)
N1B Si1B C8B 112.29(10)
N1B Si1B C10B 104.63(12)
C8B Si1B C10B 114.22(12)
N1B Si1B C9B 102.72(11)
C8B Si1B C9B 119.45(11)
C10B Si1B C9B 101.82(13)
C8B Si2B C11B 116.09(12)
C8B Si2B C12B 114.71(12)
C11B Si2B C12B 101.66(14)
C8B Si2B C13B 112.41(12)
C11B Si2B C13B 103.88(14)
C12B Si2B C13B 106.87(14)
C8B Si3B C16B 118.60(12)
C8B Si3B C14B 110.44(11)
C16B Si3B C14B 103.41(13)
C8B Si3B C15B 115.54(12)
C16B Si3B C15B 102.35(13)
C14B Si3B C15B 104.98(13)
N4B Si4B C24B 115.34(10)
N4B Si4B C26B 102.92(12)
C24B Si4B C26B 115.46(14)
N4B Si4B C25B 102.89(12)
C24B Si4B C25B 115.59(12)
C26B Si4B C25B 102.80(15)
C24B Si5B C29B 113.95(12)
C24B Si5B C27B 113.82(12)
C29B Si5B C27B 105.47(13)
C24B Si5B C28B 115.25(13)
C29B Si5B C28B 104.27(15)
C27B Si5B C28B 102.83(13)
C24B Si6B C31B 111.83(13)
C24B Si6B C30B 115.50(13)
C31B Si6B C30B 104.08(15)
C24B Si6B C32B 116.90(13)
C31B Si6B C32B 103.56(18)
C30B Si6B C32B 103.48(16)
C1B N1B C2B 114.9(2)
C1B N1B Si1B 118.67(16)
C2B N1B Si1B 122.43(17)
C1B N2B C7B 114.61(18)
C1B N2B Ca1B 134.76(15)
C7B N2B Ca1B 110.19(13)
C1B N3B C4B 124.6(2)
C1B N3B C5B 122.4(2)
C4B N3B C5B 113.01(19)
C17B N4B C18B 115.2(2)
C17B N4B Si4B 119.33(15)
C18B N4B Si4B 122.17(17)
C17B N5B C23B 115.60(19)
C17B N5B Ca1B 131.28(16)
C23B N5B Ca1B 110.49(14)
C17B N6B C21B 122.6(2)
C17B N6B C20B 124.4(2)
C21B N6B C20B 112.9(2)
N2B C1B N3B 122.6(2)
N2B C1B N1B 118.9(2)
N3B C1B N1B 118.4(2)
N1B C2B C3B 108.8(2)
N1B C2B H2B1 109.9
C3B C2B H2B1 109.9
N1B C2B H2B2 109.9
C3B C2B H2B2 109.9
H2B1 C2B H2B2 108.3
C4B C3B C2B 108.0(2)
C4B C3B H3B1 110.1
C2B C3B H3B1 110.1
C4B C3B H3B2 110.1
C2B C3B H3B2 110.1
H3B1 C3B H3B2 108.4
N3B C4B C3B 113.1(2)
N3B C4B H4B1 109
C3B C4B H4B1 109
N3B C4B H4B2 109
C3B C4B H4B2 109
H4B1 C4B H4B2 107.8
N3B C5B C6B 112.95(19)
N3B C5B H5B1 109
C6B C5B H5B1 109
N3B C5B H5B2 109
C6B C5B H5B2 109
H5B1 C5B H5B2 107.8
C5B C6B C7B 108.4(2)
C5B C6B H6B1 110
C7B C6B H6B1 110
C5B C6B H6B2 110
C7B C6B H6B2 110
H6B1 C6B H6B2 108.4
N2B C7B C6B 110.99(19)
N2B C7B H7B1 109.4
C6B C7B H7B1 109.4
N2B C7B H7B2 109.4
C6B C7B H7B2 109.4
H7B1 C7B H7B2 108
Si1B C8B Si3B 111.34(12)
Si1B C8B Si2B 114.13(12)
Si3B C8B Si2B 113.65(11)
Si1B C8B Ca1B 101.42(9)
Si3B C8B Ca1B 95.41(9)
Si2B C8B Ca1B 118.97(10)
Si1B C9B H9B1 109.5
Si1B C9B H9B2 109.5
H9B1 C9B H9B2 109.5
Si1B C9B H9B3 109.5
H9B1 C9B H9B3 109.5
H9B2 C9B H9B3 109.5
Si1B C10B H10D 109.5
Si1B C10B H10E 109.5
H10D C10B H10E 109.5
Si1B C10B H10F 109.5
H10D C10B H10F 109.5
H10E C10B H10F 109.5
Si2B C11B H11D 109.5
Si2B C11B H11E 109.5
H11D C11B H11E 109.5
Si2B C11B H11F 109.5
H11D C11B H11F 109.5
H11E C11B H11F 109.5
Si2B C12B H12D 109.5
Si2B C12B H12E 109.5
H12D C12B H12E 109.5
Si2B C12B H12F 109.5
H12D C12B H12F 109.5
H12E C12B H12F 109.5
Si2B C13B H13D 109.5
Si2B C13B H13E 109.5
H13D C13B H13E 109.5
Si2B C13B H13F 109.5
H13D C13B H13F 109.5
H13E C13B H13F 109.5
Si3B C14B H14D 109.5
Si3B C14B H14E 109.5
H14D C14B H14E 109.5
Si3B C14B H14F 109.5
H14D C14B H14F 109.5
H14E C14B H14F 109.5
Si3B C15B H15D 109.5
Si3B C15B H15E 109.5
H15D C15B H15E 109.5
Si3B C15B H15F 109.5
H15D C15B H15F 109.5
H15E C15B H15F 109.5
Si3B C16B H16D 109.5
Si3B C16B H16E 109.5
H16D C16B H16E 109.5
Si3B C16B H16F 109.5
H16D C16B H16F 109.5
H16E C16B H16F 109.5
N5B C17B N4B 118.9(2)
N5B C17B N6B 123.0(2)
N4B C17B N6B 118.1(2)
N4B C18B C19B 108.6(2)
N4B C18B H18C 110
C19B C18B H18C 110
N4B C18B H18D 110
C19B C18B H18D 110
H18C C18B H18D 108.4
C20B C19B C18B 108.0(2)
C20B C19B H19C 110.1
C18B C19B H19C 110.1
C20B C19B H19D 110.1
C18B C19B H19D 110.1
H19C C19B H19D 108.4
N6B C20B C19B 112.8(2)
N6B C20B H20C 109
C19B C20B H20C 109
N6B C20B H20D 109
C19B C20B H20D 109
H20C C20B H20D 107.8
N6B C21B C22B 111.1(2)
N6B C21B H21C 109.4
C22B C21B H21C 109.4
N6B C21B H21D 109.4
C22B C21B H21D 109.4
H21C C21B H21D 108
C21B C22B C23B 107.9(2)
C21B C22B H22C 110.1
C23B C22B H22C 110.1
C21B C22B H22D 110.1
C23B C22B H22D 110.1
H22C C22B H22D 108.4
N5B C23B C22B 110.5(2)
N5B C23B H23C 109.5
C22B C23B H23C 109.5
N5B C23B H23D 109.5
C22B C23B H23D 109.5
H23C C23B H23D 108.1
Si4B C24B Si6B 111.26(12)
Si4B C24B Si5B 113.37(12)
Si6B C24B Si5B 112.23(12)
Si4B C24B Ca1B 99.29(10)
Si6B C24B Ca1B 107.09(10)
Si5B C24B Ca1B 112.76(10)
Si4B C25B H25D 109.5
Si4B C25B H25E 109.5
H25D C25B H25E 109.5
Si4B C25B H25F 109.5
H25D C25B H25F 109.5
H25E C25B H25F 109.5
Si4B C26B H26D 109.5
Si4B C26B H26E 109.5
H26D C26B H26E 109.5
Si4B C26B H26F 109.5
H26D C26B H26F 109.5
H26E C26B H26F 109.5
Si5B C27B H27D 109.5
Si5B C27B H27E 109.5
H27D C27B H27E 109.5
Si5B C27B H27F 109.5
H27D C27B H27F 109.5
H27E C27B H27F 109.5
Si5B C28B H28D 109.5
Si5B C28B H28E 109.5
H28D C28B H28E 109.5
Si5B C28B H28F 109.5
H28D C28B H28F 109.5
H28E C28B H28F 109.5
Si5B C29B H29D 109.5
Si5B C29B H29E 109.5
H29D C29B H29E 109.5
Si5B C29B H29F 109.5
H29D C29B H29F 109.5
H29E C29B H29F 109.5
Si6B C30B H30D 109.5
Si6B C30B H30E 109.5
H30D C30B H30E 109.5
Si6B C30B H30F 109.5
H30D C30B H30F 109.5
H30E C30B H30F 109.5
Si6B C31B H31D 109.5
Si6B C31B H31E 109.5
H31D C31B H31E 109.5
Si6B C31B H31F 109.5
H31D C31B H31F 109.5
H31E C31B H31F 109.5
Si6B C32B H32D 109.5
Si6B C32B H32E 109.5
H32D C32B H32E 109.5
Si6B C32B H32F 109.5
H32D C32B H32F 109.5
H32E C32B H32F 109.5

loop_
_geom_bond_atom_site_label_1
_geom_bond_atom_site_label_2
_geom_bond_distance
Ca N2 2.3642(19)
Ca N5 2.3822(19)
Ca C24 2.664(2)
Ca C8 2.673(2)
Si1 N1 1.812(2)
Si1 C8 1.827(2)
Si1 C9 1.882(3)
Si1 C10 1.883(3)
Si2 C8 1.850(2)
Si2 C13 1.882(3)
Si2 C11 1.888(3)
Si2 C12 1.890(3)
Si3 C8 1.847(2)
Si3 C16 1.888(3)
Si3 C14 1.888(3)
Si3 C15 1.892(3)
Si4 N4 1.8097(19)
Si4 C24 1.828(2)
Si4 C26 1.887(3)
Si4 C25 1.891(3)
Si5 C24 1.851(2)
Si5 C29 1.887(3)
Si5 C27 1.888(3)
Si5 C28 1.892(3)
Si6 C24 1.840(2)
Si6 C31 1.883(3)
Si6 C30 1.889(3)
Si6 C32 1.894(3)
N1 C1 1.372(3)
N1 C2 1.471(3)
N2 C1 1.318(3)
N2 C7 1.466(3)
N3 C1 1.367(3)
N3 C5 1.461(3)
N3 C4 1.464(3)
N4 C17 1.371(3)
N4 C18 1.473(3)
N5 C17 1.312(3)
N5 C23 1.466(3)
N6 C17 1.365(3)
N6 C21 1.450(3)
N6 C20 1.463(3)
C2 C3 1.517(4)
C2 H2A 0.99
C2 H2B 0.99
C3 C4 1.506(4)
C3 H3A 0.99
C3 H3B 0.99
C4 H4A 0.99
C4 H4B 0.99
C5 C6 1.511(4)
C5 H5A 0.99
C5 H5B 0.99
C6 C7 1.520(4)
C6 H6A 0.99
C6 H6B 0.99
C7 H7A 0.99
C7 H7B 0.99
C9 H9A 0.98
C9 H9B 0.98
C9 H9C 0.98
C10 H10A 0.98
C10 H10B 0.98
C10 H10C 0.98
C11 H11A 0.98
C11 H11B 0.98
C11 H11C 0.98
C12 H12A 0.98
C12 H12B 0.98
C12 H12C 0.98
C13 H13A 0.98
C13 H13B 0.98
C13 H13C 0.98
C14 H14A 0.98
C14 H14B 0.98
C14 H14C 0.98
C15 H15A 0.98
C15 H15B 0.98
C15 H15C 0.98
C16 H16A 0.98
C16 H16B 0.98
C16 H16C 0.98
C18 C19 1.510(4)
C18 H18A 0.99
C18 H18B 0.99
C19 C20 1.497(4)
C19 H19A 0.99
C19 H19B 0.99
C20 H20A 0.99
C20 H20B 0.99
C21 C22 1.489(4)
C21 H21A 0.99
C21 H21B 0.99
C22 C23 1.534(4)
C22 H22A 0.99
C22 H22B 0.99
C23 H23A 0.99
C23 H23B 0.99
C25 H25A 0.98
C25 H25B 0.98
C25 H25C 0.98
C26 H26A 0.98
C26 H26B 0.98
C26 H26C 0.98
C27 H27A 0.98
C27 H27B 0.98
C27 H27C 0.98
C28 H28A 0.98
C28 H28B 0.98
C28 H28C 0.98
C29 H29A 0.98
C29 H29B 0.98
C29 H29C 0.98
C30 H30A 0.98
C30 H30B 0.98
C30 H30C 0.98
C31 H31A 0.98
C31 H31B 0.98
C31 H31C 0.98
C32 H32A 0.98
C32 H32B 0.98
C32 H32C 0.98
Ca1B N2B 2.3561(18)
Ca1B N5B 2.3712(19)
Ca1B C8B 2.664(2)
Ca1B C24B 2.681(2)
Si1B N1B 1.810(2)
Si1B C8B 1.833(2)
Si1B C10B 1.878(3)
Si1B C9B 1.882(3)
Si2B C8B 1.843(2)
Si2B C11B 1.884(3)
Si2B C12B 1.887(3)
Si2B C13B 1.891(3)
Si3B C8B 1.840(2)
Si3B C16B 1.886(3)
Si3B C14B 1.889(3)
Si3B C15B 1.890(3)
Si4B N4B 1.807(2)
Si4B C24B 1.829(2)
Si4B C26B 1.884(3)
Si4B C25B 1.885(3)
Si5B C24B 1.849(2)
Si5B C29B 1.883(3)
Si5B C27B 1.887(3)
Si5B C28B 1.896(3)
Si6B C24B 1.842(2)
Si6B C31B 1.880(3)
Si6B C30B 1.884(3)
Si6B C32B 1.895(3)
N1B C1B 1.375(3)
N1B C2B 1.473(3)
N2B C1B 1.315(3)
N2B C7B 1.470(3)
N3B C1B 1.366(3)
N3B C4B 1.459(3)
N3B C5B 1.463(3)
N4B C17B 1.367(3)
N4B C18B 1.473(3)
N5B C17B 1.310(3)
N5B C23B 1.467(3)
N6B C17B 1.372(3)
N6B C21B 1.459(3)
N6B C20B 1.465(3)
C2B C3B 1.519(4)
C2B H2B1 0.99
C2B H2B2 0.99
C3B C4B 1.502(4)
C3B H3B1 0.99
C3B H3B2 0.99
C4B H4B1 0.99
C4B H4B2 0.99
C5B C6B 1.506(3)
C5B H5B1 0.99
C5B H5B2 0.99
C6B C7B 1.511(3)
C6B H6B1 0.99
C6B H6B2 0.99
C7B H7B1 0.99
C7B H7B2 0.99
C9B H9B1 0.98
C9B H9B2 0.98
C9B H9B3 0.98
C10B H10D 0.98
C10B H10E 0.98
C10B H10F 0.98
C11B H11D 0.98
C11B H11E 0.98
C11B H11F 0.98
C12B H12D 0.98
C12B H12E 0.98
C12B H12F 0.98
C13B H13D 0.98
C13B H13E 0.98
C13B H13F 0.98
C14B H14D 0.98
C14B H14E 0.98
C14B H14F 0.98
C15B H15D 0.98
C15B H15E 0.98
C15B H15F 0.98
C16B H16D 0.98
C16B H16E 0.98
C16B H16F 0.98
C18B C19B 1.522(4)
C18B H18C 0.99
C18B H18D 0.99
C19B C20B 1.498(4)
C19B H19C 0.99
C19B H19D 0.99
C20B H20C 0.99
C20B H20D 0.99
C21B C22B 1.506(4)
C21B H21C 0.99
C21B H21D 0.99
C22B C23B 1.514(3)
C22B H22C 0.99
C22B H22D 0.99
C23B H23C 0.99
C23B H23D 0.99
C25B H25D 0.98
C25B H25E 0.98
C25B H25F 0.98
C26B H26D 0.98
C26B H26E 0.98
C26B H26F 0.98
C27B H27D 0.98
C27B H27E 0.98
C27B H27F 0.98
C28B H28D 0.98
C28B H28E 0.98
C28B H28F 0.98
C29B H29D 0.98
C29B H29E 0.98
C29B H29F 0.98
C30B H30D 0.98
C30B H30E 0.98
C30B H30F 0.98
C31B H31D 0.98
C31B H31E 0.98
C31B H31F 0.98
C32B H32D 0.98
C32B H32E 0.98
C32B H32F 0.98
